data_4114536
loop_
_publ_author_name
'Jeremy M. Smith'
'Rene J. Lachicotte'
'Patrick L. Holland'

_publ_section_title
;
 NN Bond Cleavage by a Low-Coordinate Iron(II) Hydride Complex
;
_journal_name_full 'Journal of the American Chemical Society'
_journal_page_first 15752
_journal_page_last 15753
_journal_paper_doi 10.1021/ja038152s
_journal_volume 125
_journal_year 2003
_chemical_formula_sum 'C47 H64 Fe N4'
_chemical_formula_weight 740.87
_chemical_name_common holjs77
_chemical_name_systematic
;
 ?
;
_space_group_IT_number 61
_symmetry_cell_setting orthorhombic
_symmetry_space_group_name_Hall '-P 2ac 2ab'
_symmetry_space_group_name_H-M 'P b c a'
_atom_sites_solution_hydrogens geom
_atom_sites_solution_primary direct
_atom_sites_solution_secondary difmap
_audit_creation_method SHELXL-97
_cell_angle_alpha 90.00
_cell_angle_beta 90.00
_cell_angle_gamma 90.00
_cell_formula_units_Z 8
_cell_length_a 9.6905(6)
_cell_length_b 23.7816(13)
_cell_length_c 44.500(3)
_cell_measurement_temperature 193(2)
_cell_volume 10255.3(11)
_computing_structure_refinement 'SHELXL-97 (Sheldrick, 1997)'
_diffrn_ambient_temperature 293(2)
_diffrn_measured_fraction_theta_full 0.955
_diffrn_measured_fraction_theta_max 0.955
_diffrn_radiation_monochromator graphite
_diffrn_radiation_source 'fine-focus sealed tube'
_diffrn_radiation_type MoK\a
_diffrn_radiation_wavelength 0.71073
_diffrn_reflns_av_R_equivalents 0.0382
_diffrn_reflns_av_sigmaI/netI 0.0472
_diffrn_reflns_limit_h_max 12
_diffrn_reflns_limit_h_min -11
_diffrn_reflns_limit_k_max 31
_diffrn_reflns_limit_k_min -25
_diffrn_reflns_limit_l_max 59
_diffrn_reflns_limit_l_min -59
_diffrn_reflns_number 55256
_diffrn_reflns_theta_full 28.26
_diffrn_reflns_theta_max 28.26
_diffrn_reflns_theta_min 1.71
_exptl_absorpt_coefficient_mu 0.324
_exptl_absorpt_correction_T_max 0.928
_exptl_absorpt_correction_T_min 0.836
_exptl_absorpt_correction_type empirical
_exptl_absorpt_process_details sadabs
_exptl_crystal_colour Red
_exptl_crystal_density_diffrn 0.960
_exptl_crystal_density_meas ?
_exptl_crystal_description Block
_exptl_crystal_F_000 3200
_exptl_crystal_size_max 0.20
_exptl_crystal_size_mid 0.22
_exptl_crystal_size_min 0.30
_refine_diff_density_max 0.447
_refine_diff_density_min -0.294
_refine_diff_density_rms 0.046
_refine_ls_extinction_method none
_refine_ls_goodness_of_fit_ref 1.075
_refine_ls_hydrogen_treatment mixed
_refine_ls_matrix_type full
_refine_ls_number_parameters 503
_refine_ls_number_reflns 12130
_refine_ls_number_restraints 0
_refine_ls_restrained_S_all 1.075
_refine_ls_R_factor_all 0.0838
_refine_ls_R_factor_gt 0.0497
_refine_ls_shift/su_max 0.001
_refine_ls_shift/su_mean 0.000
_refine_ls_structure_factor_coef Fsqd
_refine_ls_weighting_details 'calc w=1/[\s^2^(Fo^2^)+(0.0813P)^2^+0.0000P] where P=(Fo^2^+2Fc^2^)/3'
_refine_ls_weighting_scheme calc
_refine_ls_wR_factor_gt 0.1451
_refine_ls_wR_factor_ref 0.1541
_reflns_number_gt 7591
_reflns_number_total 12130
_reflns_threshold_expression >2sigma(I)
_cod_data_source_file ja038152ssi20030827_085523_4.cif
_cod_data_source_block LFeN(Ph)NHPh
_cod_depositor_comments
;
The following automatic conversions were performed:

'_exptl_crystal_density_meas' value 'na' was changed to '?' - the
value is perceived as not measured.

Automatic conversion script
Id: cif_fix_values 3008 2015-01-20 13:52:24Z robertas 
;
_cod_original_cell_volume 10255.4(10)
_cod_database_code 4114536

loop_
_symmetry_equiv_pos_as_xyz
'x, y, z'
'-x+1/2, -y, z+1/2'
'x+1/2, -y+1/2, -z'
'-x, y+1/2, -z+1/2'
'-x, -y, -z'
'x-1/2, y, -z-1/2'
'-x-1/2, y-1/2, z'
'x, -y-1/2, z-1/2'

loop_
_atom_site_label
_atom_site_type_symbol
_atom_site_fract_x
_atom_site_fract_y
_atom_site_fract_z
_atom_site_U_iso_or_equiv
_atom_site_adp_type
_atom_site_occupancy
_atom_site_symmetry_multiplicity
_atom_site_calc_flag
_atom_site_refinement_flags
_atom_site_disorder_assembly
_atom_site_disorder_group
Fe1 Fe 0.10484(3) 0.332788(12) 0.123678(6) 0.03309(10) Uani 1 1 d . . .
N11 N 0.00535(17) 0.28790(7) 0.15426(3) 0.0319(4) Uani 1 1 d . A .
N21 N 0.11048(17) 0.27082(7) 0.09333(4) 0.0320(4) Uani 1 1 d . A .
C21 C -0.0410(2) 0.23512(8) 0.15027(4) 0.0336(4) Uani 1 1 d . . .
C31 C -0.0149(2) 0.20583(9) 0.12368(4) 0.0384(5) Uani 1 1 d . A .
H31A H -0.0507 0.1695 0.1236 0.046 Uiso 1 1 calc R . .
C41 C 0.0546(2) 0.22004(8) 0.09680(4) 0.0339(4) Uani 1 1 d . . .
C51 C 0.0596(3) 0.17012(9) 0.07397(5) 0.0412(5) Uani 1 1 d . A .
C91 C 0.1201(3) 0.18191(10) 0.04254(5) 0.0553(7) Uani 1 1 d . . .
H91A H 0.1224 0.1476 0.0312 0.083 Uiso 1 1 calc R A .
H91B H 0.2120 0.1965 0.0445 0.083 Uiso 1 1 calc R . .
H91C H 0.0634 0.2090 0.0323 0.083 Uiso 1 1 calc R . .
C101 C -0.0866(3) 0.14766(12) 0.06822(6) 0.0605(7) Uani 1 1 d . . .
H10A H -0.0835 0.1194 0.0528 0.091 Uiso 1 1 calc R A .
H10B H -0.1451 0.1780 0.0618 0.091 Uiso 1 1 calc R . .
H10C H -0.1226 0.1316 0.0864 0.091 Uiso 1 1 calc R . .
C111 C 0.1491(3) 0.12353(10) 0.08804(6) 0.0618(7) Uani 1 1 d . . .
H11A H 0.1523 0.0918 0.0747 0.093 Uiso 1 1 calc R A .
H11B H 0.1098 0.1123 0.1069 0.093 Uiso 1 1 calc R . .
H11C H 0.2409 0.1375 0.0912 0.093 Uiso 1 1 calc R . .
C12 C 0.0047(2) 0.31818(8) 0.18239(4) 0.0338(5) Uani 1 1 d . . .
C22 C -0.0930(2) 0.36086(9) 0.18723(5) 0.0364(5) Uani 1 1 d . A .
C32 C -0.0830(3) 0.39247(10) 0.21375(5) 0.0477(6) Uani 1 1 d . . .
H32A H -0.1477 0.4205 0.2175 0.057 Uiso 1 1 calc R A .
C42 C 0.0203(3) 0.38295(11) 0.23421(5) 0.0544(6) Uani 1 1 d . A .
H42A H 0.0251 0.4046 0.2516 0.065 Uiso 1 1 calc R . .
C52 C 0.1166(3) 0.34160(11) 0.22913(5) 0.0515(6) Uani 1 1 d . . .
H52A H 0.1858 0.3355 0.2432 0.062 Uiso 1 1 calc R A .
C62 C 0.1124(2) 0.30842(9) 0.20302(5) 0.0402(5) Uani 1 1 d . A .
C72 C -0.2076(2) 0.37361(10) 0.16514(5) 0.0434(5) Uani 1 1 d . . .
H72A H -0.2119 0.3426 0.1507 0.052 Uiso 1 1 calc R A .
C82 C -0.3481(3) 0.37847(12) 0.18014(6) 0.0610(7) Uani 1 1 d . A .
H82A H -0.3652 0.3454 0.1920 0.091 Uiso 1 1 calc R . .
H82B H -0.4182 0.3820 0.1650 0.091 Uiso 1 1 calc R . .
H82C H -0.3494 0.4110 0.1929 0.091 Uiso 1 1 calc R . .
C92 C -0.1760(3) 0.42733(12) 0.14777(6) 0.0615(7) Uani 1 1 d . A .
H92A H -0.0881 0.4238 0.1380 0.092 Uiso 1 1 calc R . .
H92B H -0.1737 0.4586 0.1614 0.092 Uiso 1 1 calc R . .
H92C H -0.2465 0.4335 0.1330 0.092 Uiso 1 1 calc R . .
C102 C 0.2254(3) 0.26583(10) 0.19689(5) 0.0492(6) Uani 1 1 d . . .
H10D H 0.1862 0.2361 0.1842 0.059 Uiso 1 1 calc R A .
C112 C 0.3432(3) 0.29332(14) 0.17946(9) 0.0867(10) Uani 1 1 d . A .
H11D H 0.3074 0.3107 0.1616 0.130 Uiso 1 1 calc R . .
H11E H 0.4098 0.2652 0.1740 0.130 Uiso 1 1 calc R . .
H11F H 0.3866 0.3213 0.1918 0.130 Uiso 1 1 calc R . .
C122 C 0.2822(4) 0.23822(15) 0.22525(7) 0.0981(12) Uani 1 1 d . A .
H12A H 0.2071 0.2266 0.2379 0.147 Uiso 1 1 calc R . .
H12B H 0.3388 0.2647 0.2359 0.147 Uiso 1 1 calc R . .
H12C H 0.3366 0.2060 0.2198 0.147 Uiso 1 1 calc R . .
C13 C 0.1704(2) 0.29190(8) 0.06592(4) 0.0341(5) Uani 1 1 d . . .
C23 C 0.0829(2) 0.31562(9) 0.04404(5) 0.0396(5) Uani 1 1 d . A .
C33 C 0.1437(3) 0.34023(10) 0.01915(5) 0.0524(6) Uani 1 1 d . . .
H33A H 0.0881 0.3553 0.0042 0.063 Uiso 1 1 calc R A .
C43 C 0.2856(3) 0.34280(11) 0.01615(6) 0.0619(8) Uani 1 1 d . A .
H43A H 0.3243 0.3595 -0.0008 0.074 Uiso 1 1 calc R . .
C53 C 0.3694(3) 0.32090(10) 0.03800(6) 0.0548(7) Uani 1 1 d . . .
H53A H 0.4647 0.3235 0.0358 0.066 Uiso 1 1 calc R A .
C63 C 0.3152(2) 0.29487(9) 0.06337(5) 0.0426(5) Uani 1 1 d . A .
C73 C -0.0727(3) 0.31454(10) 0.04786(5) 0.0457(6) Uani 1 1 d . . .
H73A H -0.0958 0.2809 0.0595 0.055 Uiso 1 1 calc R A .
C83 C -0.1224(3) 0.36548(13) 0.06562(7) 0.0688(8) Uani 1 1 d . A .
H83A H -0.0811 0.3652 0.0852 0.103 Uiso 1 1 calc R . .
H83B H -0.2210 0.3641 0.0676 0.103 Uiso 1 1 calc R . .
H83C H -0.0964 0.3993 0.0553 0.103 Uiso 1 1 calc R . .
C93 C -0.1519(4) 0.31130(14) 0.01825(6) 0.0756(9) Uani 1 1 d . A .
H93A H -0.1074 0.2850 0.0051 0.113 Uiso 1 1 calc R . .
H93B H -0.1535 0.3477 0.0090 0.113 Uiso 1 1 calc R . .
H93C H -0.2447 0.2991 0.0221 0.113 Uiso 1 1 calc R . .
C103 C 0.4114(3) 0.27104(10) 0.08691(6) 0.0535(6) Uani 1 1 d . . .
H10E H 0.3542 0.2531 0.1023 0.064 Uiso 1 1 calc R A .
C113 C 0.5072(3) 0.22554(13) 0.07388(8) 0.0827(10) Uani 1 1 d . A .
H11G H 0.4526 0.1958 0.0654 0.124 Uiso 1 1 calc R . .
H11H H 0.5644 0.2107 0.0896 0.124 Uiso 1 1 calc R . .
H11I H 0.5643 0.2418 0.0585 0.124 Uiso 1 1 calc R . .
C123 C 0.4959(3) 0.31659(13) 0.10239(7) 0.0710(8) Uani 1 1 d . A .
H12D H 0.4349 0.3438 0.1112 0.106 Uiso 1 1 calc R . .
H12E H 0.5541 0.3348 0.0879 0.106 Uiso 1 1 calc R . .
H12F H 0.5519 0.2999 0.1178 0.106 Uiso 1 1 calc R . .
N14 N 0.1894(2) 0.40572(7) 0.11847(4) 0.0397(4) Uani 1 1 d . . .
N24 N 0.1954(2) 0.42169(8) 0.08769(4) 0.0505(5) Uani 1 1 d . . .
H24B H 0.2406 0.4011 0.0752 0.061 Uiso 1 1 calc R . .
C14 C 0.2712(2) 0.43862(9) 0.13740(5) 0.0412(5) Uani 1 1 d . . .
C24 C 0.3747(3) 0.47517(10) 0.12764(6) 0.0524(6) Uani 1 1 d . . .
H24A H 0.3900 0.4794 0.1071 0.063 Uiso 1 1 calc R . .
C34 C 0.4541(3) 0.50494(11) 0.14746(7) 0.0648(8) Uani 1 1 d . . .
H34A H 0.5233 0.5285 0.1403 0.078 Uiso 1 1 calc R . .
C44 C 0.4324(3) 0.50033(11) 0.17811(7) 0.0678(8) Uani 1 1 d . . .
H44A H 0.4858 0.5209 0.1915 0.081 Uiso 1 1 calc R . .
C54 C 0.3306(3) 0.46473(11) 0.18843(6) 0.0581(7) Uani 1 1 d . . .
H54A H 0.3159 0.4612 0.2090 0.070 Uiso 1 1 calc R . .
C64 C 0.2504(2) 0.43440(10) 0.16874(5) 0.0461(6) Uani 1 1 d . . .
H64A H 0.1817 0.4109 0.1761 0.055 Uiso 1 1 calc R . .
C74 C 0.1294(3) 0.47011(9) 0.07745(5) 0.0450(6) Uani 1 1 d . . .
C84 C 0.1400(3) 0.48439(11) 0.04703(6) 0.0644(8) Uani 1 1 d . . .
H84A H 0.1933 0.4624 0.0342 0.077 Uiso 1 1 calc R . .
C94 C 0.0716(4) 0.53102(13) 0.03595(7) 0.0823(10) Uani 1 1 d . . .
H94A H 0.0805 0.5403 0.0157 0.099 Uiso 1 1 calc R . .
C104 C -0.0094(4) 0.56389(13) 0.05419(7) 0.0796(10) Uani 1 1 d . . .
H10F H -0.0570 0.5946 0.0465 0.095 Uiso 1 1 calc R . .
C114 C -0.0184(3) 0.55034(11) 0.08395(7) 0.0659(8) Uani 1 1 d . . .
H11J H -0.0716 0.5727 0.0966 0.079 Uiso 1 1 calc R . .
C124 C 0.0499(3) 0.50413(10) 0.09574(6) 0.0499(6) Uani 1 1 d . . .
H12G H 0.0422 0.4960 0.1161 0.060 Uiso 1 1 calc R . .
C11A C -0.1316(2) 0.20247(10) 0.17355(5) 0.0421(5) Uiso 0.644(5) 1 d P A 1
C61A C -0.1879(7) 0.1461(2) 0.16247(12) 0.086(2) Uani 0.644(5) 1 d P A 1
H61A H -0.1132 0.1235 0.1551 0.129 Uiso 0.644(5) 1 calc PR A 1
H61B H -0.2532 0.1525 0.1466 0.129 Uiso 0.644(5) 1 calc PR A 1
H61C H -0.2326 0.1270 0.1788 0.129 Uiso 0.644(5) 1 calc PR A 1
C71A C -0.0434(5) 0.1861(2) 0.20285(11) 0.0742(17) Uani 0.644(5) 1 d P A 1
H71A H 0.0347 0.1637 0.1970 0.111 Uiso 0.644(5) 1 calc PR A 1
H71B H -0.1002 0.1649 0.2165 0.111 Uiso 0.644(5) 1 calc PR A 1
H71C H -0.0119 0.2197 0.2126 0.111 Uiso 0.644(5) 1 calc PR A 1
C81A C -0.2539(5) 0.23680(19) 0.18472(12) 0.0611(13) Uani 0.644(5) 1 d P A 1
H81A H -0.2221 0.2726 0.1918 0.092 Uiso 0.644(5) 1 calc PR A 1
H81B H -0.2987 0.2171 0.2008 0.092 Uiso 0.644(5) 1 calc PR A 1
H81C H -0.3181 0.2423 0.1685 0.092 Uiso 0.644(5) 1 calc PR A 1
C11B C -0.1316(2) 0.20247(10) 0.17355(5) 0.0421(5) Uiso 0.356(5) 1 d P A 2
C61B C -0.2716(8) 0.1947(4) 0.15656(19) 0.073(3) Uani 0.356(5) 1 d P A 2
H61D H -0.2552 0.1766 0.1376 0.109 Uiso 0.356(5) 1 calc PR A 2
H61E H -0.3131 0.2308 0.1532 0.109 Uiso 0.356(5) 1 calc PR A 2
H61F H -0.3326 0.1720 0.1685 0.109 Uiso 0.356(5) 1 calc PR A 2
C62B C -0.1663(12) 0.2299(3) 0.20212(18) 0.077(4) Uani 0.356(5) 1 d P A 2
H62A H -0.2047 0.2664 0.1982 0.115 Uiso 0.356(5) 1 calc PR A 2
H62B H -0.0844 0.2339 0.2141 0.115 Uiso 0.356(5) 1 calc PR A 2
H62C H -0.2326 0.2075 0.2128 0.115 Uiso 0.356(5) 1 calc PR A 2
C63B C -0.0689(10) 0.1470(3) 0.17851(19) 0.065(3) Uani 0.356(5) 1 d P A 2
H63A H -0.0485 0.1299 0.1595 0.097 Uiso 0.356(5) 1 calc PR A 2
H63B H -0.1321 0.1236 0.1894 0.097 Uiso 0.356(5) 1 calc PR A 2
H63C H 0.0147 0.1512 0.1898 0.097 Uiso 0.356(5) 1 calc PR A 2

loop_
_atom_site_aniso_label
_atom_site_aniso_U_11
_atom_site_aniso_U_22
_atom_site_aniso_U_33
_atom_site_aniso_U_23
_atom_site_aniso_U_13
_atom_site_aniso_U_12
Fe1 0.03759(18) 0.03142(16) 0.03026(15) -0.00155(12) 0.00272(13) -0.00426(13)
N11 0.0333(9) 0.0351(9) 0.0273(8) -0.0032(7) 0.0017(7) -0.0003(7)
N21 0.0354(10) 0.0321(9) 0.0284(8) -0.0001(7) 0.0043(7) -0.0011(7)
C21 0.0363(11) 0.0348(11) 0.0297(10) 0.0017(9) 0.0030(9) -0.0011(9)
C31 0.0492(13) 0.0322(10) 0.0336(10) -0.0014(9) 0.0066(10) -0.0079(9)
C41 0.0400(12) 0.0323(10) 0.0293(10) -0.0012(8) 0.0041(9) -0.0002(9)
C51 0.0546(14) 0.0350(11) 0.0340(11) -0.0044(9) 0.0065(10) -0.0044(10)
C91 0.086(2) 0.0427(13) 0.0368(12) -0.0110(10) 0.0168(12) -0.0055(13)
C101 0.0734(19) 0.0567(15) 0.0513(15) -0.0155(12) 0.0037(13) -0.0206(14)
C111 0.091(2) 0.0451(14) 0.0496(15) -0.0037(12) 0.0106(14) 0.0113(14)
C12 0.0374(12) 0.0354(10) 0.0286(10) -0.0023(8) 0.0038(9) -0.0058(9)
C22 0.0343(12) 0.0405(11) 0.0344(10) -0.0058(9) 0.0049(9) -0.0047(9)
C32 0.0505(15) 0.0487(13) 0.0441(13) -0.0133(11) 0.0088(11) 0.0004(11)
C42 0.0670(18) 0.0607(16) 0.0356(12) -0.0165(11) 0.0003(12) -0.0007(13)
C52 0.0565(16) 0.0621(16) 0.0360(12) -0.0019(11) -0.0097(11) -0.0021(13)
C62 0.0449(13) 0.0413(12) 0.0344(11) 0.0024(9) -0.0007(10) -0.0021(10)
C72 0.0391(12) 0.0468(13) 0.0444(12) -0.0069(10) 0.0000(10) 0.0039(10)
C82 0.0430(14) 0.0717(18) 0.0683(17) 0.0050(15) 0.0062(13) 0.0021(13)
C92 0.0522(16) 0.0713(18) 0.0609(16) 0.0146(14) 0.0052(13) 0.0037(14)
C102 0.0492(15) 0.0496(14) 0.0489(13) 0.0013(11) -0.0102(11) 0.0046(11)
C112 0.0435(16) 0.074(2) 0.142(3) -0.001(2) 0.0071(19) 0.0101(15)
C122 0.122(3) 0.092(2) 0.081(2) 0.003(2) -0.034(2) 0.037(2)
C13 0.0444(12) 0.0305(10) 0.0273(10) -0.0038(8) 0.0079(9) -0.0035(9)
C23 0.0554(14) 0.0324(10) 0.0311(10) -0.0032(9) 0.0004(10) -0.0050(10)
C33 0.0814(19) 0.0436(13) 0.0323(11) 0.0014(10) 0.0055(12) -0.0023(12)
C43 0.087(2) 0.0548(16) 0.0443(14) 0.0035(12) 0.0286(15) -0.0105(15)
C53 0.0527(16) 0.0530(15) 0.0587(16) -0.0040(12) 0.0258(13) -0.0074(12)
C63 0.0454(14) 0.0381(11) 0.0443(12) -0.0061(10) 0.0142(10) -0.0001(10)
C73 0.0520(15) 0.0450(12) 0.0401(12) 0.0064(10) -0.0086(11) -0.0053(11)
C83 0.0479(17) 0.080(2) 0.078(2) -0.0109(17) -0.0034(14) 0.0031(14)
C93 0.084(2) 0.083(2) 0.0603(18) 0.0035(16) -0.0250(16) -0.0066(18)
C103 0.0402(14) 0.0528(15) 0.0675(16) 0.0020(13) 0.0108(12) 0.0005(11)
C113 0.069(2) 0.073(2) 0.106(3) -0.0089(18) 0.0103(18) 0.0191(16)
C123 0.0492(16) 0.081(2) 0.083(2) -0.0089(16) -0.0044(15) -0.0019(15)
N14 0.0463(11) 0.0367(9) 0.0361(10) -0.0011(7) 0.0015(8) -0.0052(8)
N24 0.0681(14) 0.0417(10) 0.0418(11) -0.0019(9) 0.0129(10) -0.0011(10)
C14 0.0419(13) 0.0301(10) 0.0515(13) -0.0012(10) -0.0005(11) 0.0002(9)
C24 0.0547(16) 0.0394(13) 0.0632(16) 0.0041(12) 0.0034(12) -0.0103(11)
C34 0.0607(17) 0.0459(15) 0.088(2) 0.0032(14) -0.0113(16) -0.0162(13)
C44 0.071(2) 0.0481(15) 0.084(2) -0.0087(15) -0.0277(16) -0.0058(14)
C54 0.0699(18) 0.0522(15) 0.0523(15) -0.0070(12) -0.0140(14) 0.0023(14)
C64 0.0491(14) 0.0390(12) 0.0502(14) -0.0026(10) -0.0003(11) -0.0005(10)
C74 0.0592(16) 0.0361(11) 0.0398(12) 0.0024(10) -0.0024(11) -0.0128(11)
C84 0.100(2) 0.0481(15) 0.0448(14) 0.0032(12) 0.0058(14) -0.0181(15)
C94 0.140(3) 0.0591(18) 0.0476(16) 0.0126(15) -0.0197(19) -0.026(2)
C104 0.116(3) 0.0548(17) 0.068(2) 0.0145(16) -0.0295(19) -0.0112(18)
C114 0.073(2) 0.0480(15) 0.077(2) 0.0035(14) -0.0066(16) 0.0016(14)
C124 0.0586(16) 0.0450(13) 0.0461(13) 0.0072(11) -0.0035(12) -0.0045(12)
C61A 0.123(6) 0.064(3) 0.070(3) -0.010(3) 0.036(4) -0.039(4)
C71A 0.072(3) 0.074(3) 0.077(3) 0.028(3) 0.020(3) 0.012(3)
C81A 0.052(3) 0.066(3) 0.065(3) 0.005(2) 0.008(2) -0.007(2)
C61B 0.048(5) 0.098(7) 0.072(5) 0.018(5) 0.009(4) -0.024(5)
C62B 0.126(9) 0.062(5) 0.042(4) -0.021(4) 0.052(5) -0.057(6)
C63B 0.089(7) 0.053(5) 0.052(5) 0.021(4) 0.025(5) 0.000(4)

loop_
_atom_type_symbol
_atom_type_description
_atom_type_scat_dispersion_real
_atom_type_scat_dispersion_imag
_atom_type_scat_source
C C 0.0033 0.0016 'International Tables Vol C Tables 4.2.6.8 and 6.1.1.4'
H H 0.0000 0.0000 'International Tables Vol C Tables 4.2.6.8 and 6.1.1.4'
N N 0.0061 0.0033 'International Tables Vol C Tables 4.2.6.8 and 6.1.1.4'
Fe Fe 0.3463 0.8444 'International Tables Vol C Tables 4.2.6.8 and 6.1.1.4'

loop_
_geom_angle_atom_site_label_1
_geom_angle_atom_site_label_2
_geom_angle_atom_site_label_3
_geom_angle
N14 Fe1 N11 140.61(7)
N14 Fe1 N21 124.68(7)
N11 Fe1 N21 94.60(7)
C21 N11 C12 125.32(16)
C21 N11 Fe1 125.10(13)
C12 N11 Fe1 109.22(12)
C41 N21 C13 125.26(16)
C41 N21 Fe1 125.35(13)
C13 N21 Fe1 109.04(12)
N11 C21 C31 121.14(18)
N11 C21 C11A 124.28(17)
C31 C21 C11A 114.53(18)
C21 C31 C41 133.15(19)
N21 C41 C31 120.56(18)
N21 C41 C51 126.89(17)
C31 C41 C51 112.52(17)
C101 C51 C111 109.7(2)
C101 C51 C91 105.2(2)
C111 C51 C91 106.6(2)
C101 C51 C41 110.11(19)
C111 C51 C41 107.44(18)
C91 C51 C41 117.60(17)
C22 C12 C62 121.23(19)
C22 C12 N11 119.73(18)
C62 C12 N11 118.64(18)
C32 C22 C12 118.0(2)
C32 C22 C72 119.3(2)
C12 C22 C72 122.67(18)
C42 C32 C22 121.4(2)
C32 C42 C52 120.3(2)
C42 C52 C62 121.2(2)
C52 C62 C12 117.9(2)
C52 C62 C102 120.2(2)
C12 C62 C102 121.9(2)
C22 C72 C82 112.8(2)
C22 C72 C92 110.5(2)
C82 C72 C92 109.8(2)
C62 C102 C122 113.6(2)
C62 C102 C112 110.2(2)
C122 C102 C112 109.5(3)
C23 C13 C63 121.55(19)
C23 C13 N21 118.82(19)
C63 C13 N21 119.12(19)
C33 C23 C13 117.8(2)
C33 C23 C73 121.4(2)
C13 C23 C73 120.89(19)
C43 C33 C23 121.3(2)
C53 C43 C33 120.3(2)
C43 C53 C63 121.4(2)
C53 C63 C13 117.7(2)
C53 C63 C103 119.7(2)
C13 C63 C103 122.6(2)
C23 C73 C83 111.0(2)
C23 C73 C93 113.8(2)
C83 C73 C93 109.2(2)
C63 C103 C123 112.2(2)
C63 C103 C113 112.0(2)
C123 C103 C113 110.3(2)
C14 N14 N24 114.06(18)
C14 N14 Fe1 132.18(15)
N24 N14 Fe1 111.88(13)
C74 N24 N14 121.08(19)
C24 C14 N14 124.7(2)
C24 C14 C64 117.0(2)
N14 C14 C64 118.3(2)
C34 C24 C14 121.7(3)
C24 C34 C44 120.6(3)
C54 C44 C34 119.0(3)
C64 C54 C44 120.9(3)
C54 C64 C14 120.7(2)
C124 C74 N24 123.1(2)
C124 C74 C84 117.9(2)
N24 C74 C84 118.9(2)
C94 C84 C74 120.3(3)
C104 C94 C84 121.3(3)
C114 C104 C94 118.4(3)
C104 C114 C124 121.6(3)
C74 C124 C114 120.5(2)
C81A C11A C61A 107.3(3)
C81A C11A C21 112.8(2)
C61A C11A C21 114.9(2)
C81A C11A C71A 106.2(3)
C61A C11A C71A 103.8(4)
C21 C11A C71A 111.1(2)

loop_
_geom_bond_atom_site_label_1
_geom_bond_atom_site_label_2
_geom_bond_distance
Fe1 N14 1.9321(18)
Fe1 N11 1.9800(16)
Fe1 N21 1.9996(16)
N11 C21 1.345(3)
N11 C12 1.444(2)
N21 C41 1.332(2)
N21 C13 1.441(2)
C21 C31 1.396(3)
C21 C11A 1.564(3)
C31 C41 1.414(3)
C41 C51 1.563(3)
C51 C101 1.536(3)
C51 C111 1.540(3)
C51 C91 1.542(3)
C12 C22 1.405(3)
C12 C62 1.409(3)
C22 C32 1.403(3)
C22 C72 1.514(3)
C32 C42 1.371(3)
C42 C52 1.375(3)
C52 C62 1.405(3)
C62 C102 1.516(3)
C72 C82 1.521(3)
C72 C92 1.524(3)
C102 C122 1.526(4)
C102 C112 1.527(4)
C13 C23 1.409(3)
C13 C63 1.410(3)
C23 C33 1.384(3)
C23 C73 1.517(3)
C33 C43 1.382(4)
C43 C53 1.370(4)
C53 C63 1.391(3)
C63 C103 1.513(3)
C73 C83 1.524(4)
C73 C93 1.527(3)
C103 C123 1.522(4)
C103 C113 1.539(4)
N14 C14 1.396(3)
N14 N24 1.423(2)
N24 C74 1.394(3)
C14 C24 1.396(3)
C14 C64 1.413(3)
C24 C34 1.368(4)
C34 C44 1.385(4)
C44 C54 1.379(4)
C54 C64 1.376(3)
C74 C124 1.382(3)
C74 C84 1.399(3)
C84 C94 1.383(4)
C94 C104 1.373(5)
C104 C114 1.366(4)
C114 C124 1.386(3)
C11A C81A 1.523(5)
C11A C61A 1.529(5)
C11A C71A 1.607(5)

loop_
_geom_torsion_atom_site_label_1
_geom_torsion_atom_site_label_2
_geom_torsion_atom_site_label_3
_geom_torsion_atom_site_label_4
_geom_torsion
N14 Fe1 N11 C21 -179.39(15)
N21 Fe1 N11 C21 -3.56(17)
N14 Fe1 N11 C12 -5.96(19)
N21 Fe1 N11 C12 169.87(13)
N14 Fe1 N21 C41 178.84(16)
N11 Fe1 N21 C41 2.05(18)
N14 Fe1 N21 C13 -7.69(17)
N11 Fe1 N21 C13 175.53(13)
C12 N11 C21 C31 -168.88(19)
Fe1 N11 C21 C31 3.5(3)
C12 N11 C21 C11A 13.7(3)
Fe1 N11 C21 C11A -173.87(15)
N11 C21 C31 C41 -1.0(4)
C11A C21 C31 C41 176.6(2)
C13 N21 C41 C31 -172.9(2)
Fe1 N21 C41 C31 -0.5(3)
C13 N21 C41 C51 9.0(3)
Fe1 N21 C41 C51 -178.53(16)
C21 C31 C41 N21 -0.6(4)
C21 C31 C41 C51 177.7(2)
N21 C41 C51 C101 -128.2(2)
C31 C41 C51 C101 53.7(3)
N21 C41 C51 C111 112.4(2)
C31 C41 C51 C111 -65.7(3)
N21 C41 C51 C91 -7.7(3)
C31 C41 C51 C91 174.1(2)
C21 N11 C12 C22 -105.0(2)
Fe1 N11 C12 C22 81.63(19)
C21 N11 C12 C62 82.2(3)
Fe1 N11 C12 C62 -91.24(19)
C62 C12 C22 C32 -2.0(3)
N11 C12 C22 C32 -174.70(19)
C62 C12 C22 C72 178.2(2)
N11 C12 C22 C72 5.5(3)
C12 C22 C32 C42 1.2(3)
C72 C22 C32 C42 -179.1(2)
C22 C32 C42 C52 -0.3(4)
C32 C42 C52 C62 0.3(4)
C42 C52 C62 C12 -1.1(4)
C42 C52 C62 C102 175.8(2)
C22 C12 C62 C52 2.0(3)
N11 C12 C62 C52 174.75(19)
C22 C12 C62 C102 -174.8(2)
N11 C12 C62 C102 -2.1(3)
C32 C22 C72 C82 -48.0(3)
C12 C22 C72 C82 131.7(2)
C32 C22 C72 C92 75.2(3)
C12 C22 C72 C92 -105.0(2)
C52 C62 C102 C122 34.4(3)
C12 C62 C102 C122 -148.8(3)
C52 C62 C102 C112 -88.9(3)
C12 C62 C102 C112 87.9(3)
C41 N21 C13 C23 83.6(3)
Fe1 N21 C13 C23 -89.86(18)
C41 N21 C13 C63 -104.5(2)
Fe1 N21 C13 C63 82.06(19)
C63 C13 C23 C33 2.5(3)
N21 C13 C23 C33 174.19(18)
C63 C13 C23 C73 -177.0(2)
N21 C13 C23 C73 -5.3(3)
C13 C23 C33 C43 -1.6(3)
C73 C23 C33 C43 177.9(2)
C23 C33 C43 C53 -0.1(4)
C33 C43 C53 C63 1.0(4)
C43 C53 C63 C13 -0.2(4)
C43 C53 C63 C103 179.8(2)
C23 C13 C63 C53 -1.6(3)
N21 C13 C63 C53 -173.29(19)
C23 C13 C63 C103 178.5(2)
N21 C13 C63 C103 6.8(3)
C33 C23 C73 C83 -91.9(3)
C13 C23 C73 C83 87.6(3)
C33 C23 C73 C93 31.7(3)
C13 C23 C73 C93 -148.8(2)
C53 C63 C103 C123 65.0(3)
C13 C63 C103 C123 -115.1(2)
C53 C63 C103 C113 -59.7(3)
C13 C63 C103 C113 120.3(3)
N11 Fe1 N14 C14 41.0(3)
N21 Fe1 N14 C14 -133.92(19)
N11 Fe1 N14 N24 -155.94(13)
N21 Fe1 N14 N24 29.12(18)
C14 N14 N24 C74 -74.0(3)
Fe1 N14 N24 C74 119.71(19)
N24 N14 C14 C24 -14.4(3)
Fe1 N14 C14 C24 148.3(2)
N24 N14 C14 C64 166.6(2)
Fe1 N14 C14 C64 -30.6(3)
N14 C14 C24 C34 -177.9(2)
C64 C14 C24 C34 1.0(4)
C14 C24 C34 C44 -1.1(4)
C24 C34 C44 C54 0.8(4)
C34 C44 C54 C64 -0.5(4)
C44 C54 C64 C14 0.5(4)
C24 C14 C64 C54 -0.8(3)
N14 C14 C64 C54 178.3(2)
N14 N24 C74 C124 -2.9(3)
N14 N24 C74 C84 179.2(2)
C124 C74 C84 C94 -0.5(4)
N24 C74 C84 C94 177.6(3)
C74 C84 C94 C104 -0.9(5)
C84 C94 C104 C114 1.6(5)
C94 C104 C114 C124 -1.1(5)
N24 C74 C124 C114 -177.0(2)
C84 C74 C124 C114 1.0(4)
C104 C114 C124 C74 -0.2(4)
N11 C21 C11A C81A 48.9(3)
C31 C21 C11A C81A -128.7(3)
N11 C21 C11A C61A 172.3(4)
C31 C21 C11A C61A -5.3(4)
N11 C21 C11A C71A -70.2(3)
C31 C21 C11A C71A 112.2(3)
